data_7209072
loop_
_publ_author_name
'Zhu, Xia'
'Chen, Qian'
'Yang, Zhi'
'Li, Bao-Long'
'Li, Hai-Yan'

_publ_section_title
;
 Tuning zinc(ii) coordination polymers based on
 bis(1,2,4-triazol-1-yl)ethane and 5-substituted
 1,3-benzenedicarboxylates: syntheses, structures and properties
;
_journal_issue 3
_journal_name_full CrystEngComm
_journal_page_first 471
_journal_paper_doi 10.1039/c2ce26515j
_journal_volume 15
_journal_year 2013
_chemical_formula_sum 'C15 H18 N6 O9 Zn'
_chemical_formula_weight 491.72
_chemical_name_systematic
;
?
;
_space_group_IT_number 14
_symmetry_cell_setting monoclinic
_symmetry_space_group_name_Hall '-P 2yn'
_symmetry_space_group_name_H-M 'P 1 21/n 1'
_atom_sites_solution_hydrogens geom
_atom_sites_solution_primary direct
_atom_sites_solution_secondary difmap
_audit_creation_method SHELXL-97
_cell_angle_alpha 90.00
_cell_angle_beta 93.804(6)
_cell_angle_gamma 90.00
_cell_formula_units_Z 4
_cell_length_a 7.0083(16)
_cell_length_b 16.147(3)
_cell_length_c 17.274(4)
_cell_measurement_reflns_used 9249
_cell_measurement_temperature 223(2)
_cell_measurement_theta_max 27.5
_cell_measurement_theta_min 3.1
_cell_volume 1950.5(7)
_computing_cell_refinement CrystalClear
_computing_data_collection CrystalClear
_computing_data_reduction CrystalStructure
_computing_molecular_graphics 'Bruke SHELXTL'
_computing_publication_material 'Bruker SHELXTL'
_computing_structure_refinement 'SHELXL-97 (Sheldrick, 1997)'
_computing_structure_solution 'SHELXS-97 (Sheldrick, 1990)'
_diffrn_ambient_temperature 223(2)
_diffrn_detector_area_resol_mean 14.63
_diffrn_measured_fraction_theta_full 0.989
_diffrn_measured_fraction_theta_max 0.989
_diffrn_measurement_device_type 'Rigaku Saturn CCD'
_diffrn_measurement_method \w
_diffrn_radiation_monochromator graphite
_diffrn_radiation_source 'fine-focus sealed tube'
_diffrn_radiation_type MoK\a
_diffrn_radiation_wavelength 0.71075
_diffrn_reflns_av_R_equivalents 0.0368
_diffrn_reflns_av_sigmaI/netI 0.0465
_diffrn_reflns_limit_h_max 8
_diffrn_reflns_limit_h_min -7
_diffrn_reflns_limit_k_max 17
_diffrn_reflns_limit_k_min -19
_diffrn_reflns_limit_l_max 21
_diffrn_reflns_limit_l_min -20
_diffrn_reflns_number 10573
_diffrn_reflns_theta_full 26.70
_diffrn_reflns_theta_max 26.70
_diffrn_reflns_theta_min 3.17
_diffrn_standards_decay_% 0
_diffrn_standards_interval_count 0
_diffrn_standards_interval_time 0
_diffrn_standards_number 0
_exptl_absorpt_coefficient_mu 1.323
_exptl_absorpt_correction_T_max 0.8790
_exptl_absorpt_correction_T_min 0.4174
_exptl_absorpt_correction_type multi-scan
_exptl_absorpt_process_details 'Jacobson, R. (1998) Private communication'
_exptl_crystal_colour colorless
_exptl_crystal_density_diffrn 1.674
_exptl_crystal_density_method 'not measured'
_exptl_crystal_description prism
_exptl_crystal_F_000 1008
_exptl_crystal_size_max 0.80
_exptl_crystal_size_mid 0.20
_exptl_crystal_size_min 0.10
_refine_diff_density_max 0.809
_refine_diff_density_min -0.564
_refine_diff_density_rms 0.094
_refine_ls_extinction_method none
_refine_ls_goodness_of_fit_ref 1.064
_refine_ls_hydrogen_treatment mixed
_refine_ls_matrix_type full
_refine_ls_number_parameters 295
_refine_ls_number_reflns 4072
_refine_ls_number_restraints 3
_refine_ls_restrained_S_all 1.065
_refine_ls_R_factor_all 0.0694
_refine_ls_R_factor_gt 0.0557
_refine_ls_shift/su_max 0.001
_refine_ls_shift/su_mean 0.000
_refine_ls_structure_factor_coef Fsqd
_refine_ls_weighting_details 'calc w=1/[\s^2^(Fo^2^)+(0.0767P)^2^+2.9910P] where P=(Fo^2^+2Fc^2^)/3'
_refine_ls_weighting_scheme calc
_refine_ls_wR_factor_gt 0.1425
_refine_ls_wR_factor_ref 0.1515
_reflns_number_gt 3449
_reflns_number_total 4072
_reflns_threshold_expression >2sigma(I)
_cod_data_source_file c2ce26515j.txt
_cod_data_source_block Zn-bte-Hbtc
_cod_depositor_comments
;
The following automatic conversions were performed:

'_symmetry_cell_setting' value 'Monoclinic' changed to 'monoclinic'
according to /home/saulius/struct/CIF-dictionaries/cif_core.dic
dictionary named 'cif_core.dic' version 2.4.2 from
2011-04-26.

'_exptl_absorpt_correction_type' value 'Multi-scan'
changed to 'multi-scan' according to
/home/saulius/struct/CIF-dictionaries/cif_core.dic dictionary named
'cif_core.dic' version 2.4.2 from 2011-04-26.

Automatic conversion script
Id: cif_fix_values 1891 2012-01-12 08:04:46Z andrius 
;
_cod_original_sg_symbol_H-M P21/n
_cod_database_code 7209072

loop_
_symmetry_equiv_pos_as_xyz
'x, y, z'
'-x+1/2, y+1/2, -z+1/2'
'-x, -y, -z'
'x-1/2, -y-1/2, z-1/2'

loop_
_atom_site_label
_atom_site_type_symbol
_atom_site_fract_x
_atom_site_fract_y
_atom_site_fract_z
_atom_site_U_iso_or_equiv
_atom_site_adp_type
_atom_site_occupancy
_atom_site_symmetry_multiplicity
_atom_site_calc_flag
_atom_site_refinement_flags
Zn1 Zn 0.82684(6) 0.32155(3) 0.75859(3) 0.02606(17) Uani 1 1 d .
O1 O 0.9460(4) 0.26118(18) 0.67495(16) 0.0331(6) Uani 1 1 d .
O2 O 0.6555(4) 0.2835(2) 0.62060(17) 0.0393(7) Uani 1 1 d .
O3 O 0.5012(4) 0.18462(18) 0.35214(17) 0.0324(6) Uani 1 1 d .
O4 O 0.6928(4) 0.0965(2) 0.29673(17) 0.0409(7) Uani 1 1 d .
O5 O 1.3061(4) 0.0156(2) 0.44110(17) 0.0401(7) Uani 1 1 d .
O6 O 1.3807(4) 0.0737(2) 0.55665(19) 0.0447(8) Uani 1 1 d D
O7 O 1.1664(7) 0.4242(3) 0.6342(3) 0.0763(13) Uani 1 1 d D
O8 O 0.3624(9) 0.3385(4) 0.5216(3) 0.084(2) Uani 0.75 1 d P
O9 O -0.1142(10) 0.4312(5) 0.5154(4) 0.092(2) Uani 0.75 1 d P
O10 O 1.5000 0.5000 0.5000 0.212(7) Uani 1 2 d S
N1 N 0.5734(5) 0.5447(2) 0.6981(2) 0.0396(9) Uani 1 1 d .
N2 N 0.7128(5) 0.5758(2) 0.7474(2) 0.0427(10) Uani 1 1 d .
N3 N 0.7422(5) 0.4381(2) 0.73598(19) 0.0283(7) Uani 1 1 d .
N4 N 0.1269(5) 0.6680(2) 0.7004(2) 0.0370(9) Uani 1 1 d .
N5 N 0.0275(5) 0.6580(2) 0.6297(2) 0.0393(9) Uani 1 1 d .
N6 N -0.1110(5) 0.7534(2) 0.7015(2) 0.0287(7) Uani 1 1 d .
C1 C 0.4198(7) 0.5984(3) 0.6654(3) 0.0424(11) Uani 1 1 d .
H1A H 0.3522 0.5716 0.6206 0.051 Uiso 1 1 calc R
H1B H 0.4724 0.6511 0.6484 0.051 Uiso 1 1 calc R
C2 C 0.2869(7) 0.6127(3) 0.7279(3) 0.0463(12) Uani 1 1 d .
H2A H 0.2354 0.5596 0.7443 0.056 Uiso 1 1 calc R
H2B H 0.3572 0.6379 0.7729 0.056 Uiso 1 1 calc R
C3 C 0.8122(6) 0.5097(3) 0.7673(2) 0.0332(9) Uani 1 1 d .
H3A H 0.9235 0.5118 0.8007 0.040 Uiso 1 1 calc R
C4 C 0.5896(6) 0.4626(3) 0.6933(3) 0.0406(11) Uani 1 1 d .
H4A H 0.5053 0.4276 0.6640 0.049 Uiso 1 1 calc R
C5 C -0.1142(6) 0.7103(3) 0.6334(3) 0.0328(9) Uani 1 1 d .
H5A H -0.2093 0.7176 0.5930 0.039 Uiso 1 1 calc R
C6 C 0.0426(6) 0.7247(3) 0.7414(3) 0.0353(9) Uani 1 1 d .
H6A H 0.0854 0.7421 0.7915 0.042 Uiso 1 1 calc R
C7 C 0.8688(6) 0.2014(2) 0.5513(2) 0.0268(8) Uani 1 1 d .
C8 C 0.7419(6) 0.1941(2) 0.4859(2) 0.0266(8) Uani 1 1 d .
H8A H 0.6244 0.2224 0.4842 0.032 Uiso 1 1 calc R
C9 C 0.7876(5) 0.1454(2) 0.4230(2) 0.0246(8) Uani 1 1 d .
C10 C 0.9574(5) 0.1019(2) 0.4267(2) 0.0254(8) Uani 1 1 d .
H10A H 0.9863 0.0671 0.3855 0.030 Uiso 1 1 calc R
C11 C 1.0861(5) 0.1093(2) 0.4912(2) 0.0264(8) Uani 1 1 d .
C12 C 1.0420(6) 0.1597(2) 0.5531(2) 0.0291(8) Uani 1 1 d .
H12A H 1.1301 0.1654 0.5963 0.035 Uiso 1 1 calc R
C13 C 0.8173(6) 0.2526(2) 0.6197(2) 0.0295(8) Uani 1 1 d .
C14 C 0.6525(5) 0.1406(2) 0.3513(2) 0.0267(8) Uani 1 1 d .
C15 C 1.2693(5) 0.0629(3) 0.4948(2) 0.0286(8) Uani 1 1 d .
H1W H 1.484(4) 0.041(2) 0.558(3) 0.034 Uiso 1 1 d D
H2W H 1.221(6) 0.378(2) 0.616(3) 0.034 Uiso 1 1 d D
H3W H 1.059(4) 0.430(3) 0.603(2) 0.034 Uiso 1 1 d D

loop_
_atom_site_aniso_label
_atom_site_aniso_U_11
_atom_site_aniso_U_22
_atom_site_aniso_U_33
_atom_site_aniso_U_23
_atom_site_aniso_U_13
_atom_site_aniso_U_12
Zn1 0.0255(3) 0.0265(3) 0.0254(3) -0.00238(17) -0.00399(17) 0.00194(18)
O1 0.0337(15) 0.0377(16) 0.0271(15) -0.0071(12) -0.0034(12) 0.0042(12)
O2 0.0401(17) 0.0465(18) 0.0307(16) -0.0068(13) -0.0029(13) 0.0151(15)
O3 0.0275(14) 0.0397(17) 0.0285(15) -0.0025(12) -0.0091(11) 0.0077(12)
O4 0.0370(16) 0.056(2) 0.0282(16) -0.0127(14) -0.0051(13) 0.0065(14)
O5 0.0340(16) 0.054(2) 0.0321(16) -0.0045(14) -0.0018(13) 0.0150(14)
O6 0.0344(16) 0.058(2) 0.0399(18) -0.0095(15) -0.0114(14) 0.0174(15)
O7 0.073(3) 0.082(3) 0.076(3) 0.006(3) 0.011(2) -0.005(3)
O8 0.081(4) 0.111(5) 0.052(3) -0.033(3) -0.038(3) 0.052(4)
O9 0.102(5) 0.119(6) 0.053(4) -0.004(4) -0.003(3) -0.011(4)
O10 0.288(17) 0.216(14) 0.148(11) -0.016(10) 0.134(12) -0.035(12)
N1 0.0371(19) 0.038(2) 0.043(2) -0.0038(16) -0.0054(16) 0.0114(16)
N2 0.043(2) 0.033(2) 0.051(3) -0.0042(17) -0.0101(18) 0.0032(17)
N3 0.0285(16) 0.0278(17) 0.0280(18) -0.0010(13) -0.0028(13) 0.0065(14)
N4 0.0311(18) 0.037(2) 0.042(2) -0.0066(16) -0.0071(16) 0.0063(15)
N5 0.0340(19) 0.041(2) 0.041(2) -0.0088(17) -0.0040(16) 0.0058(16)
N6 0.0264(16) 0.0277(17) 0.0316(18) 0.0041(14) -0.0024(13) 0.0021(14)
C1 0.043(2) 0.045(3) 0.039(3) 0.007(2) -0.001(2) 0.012(2)
C2 0.036(2) 0.062(3) 0.040(3) 0.005(2) -0.005(2) 0.010(2)
C3 0.034(2) 0.028(2) 0.037(2) 0.0016(17) -0.0055(18) -0.0002(17)
C4 0.037(2) 0.037(2) 0.046(3) -0.012(2) -0.013(2) 0.0101(19)
C5 0.029(2) 0.035(2) 0.034(2) 0.0023(17) -0.0040(17) -0.0024(18)
C6 0.028(2) 0.039(2) 0.038(2) -0.0053(18) -0.0052(17) 0.0032(18)
C7 0.0291(19) 0.0266(19) 0.0242(19) -0.0023(15) -0.0008(15) 0.0024(16)
C8 0.0259(18) 0.0249(19) 0.028(2) -0.0017(15) -0.0025(15) 0.0034(15)
C9 0.0250(18) 0.0275(19) 0.0207(18) 0.0005(14) -0.0029(14) -0.0012(15)
C10 0.0243(18) 0.027(2) 0.0247(19) -0.0004(14) -0.0012(15) 0.0013(15)
C11 0.0228(17) 0.032(2) 0.0244(19) 0.0006(15) -0.0017(14) -0.0003(16)
C12 0.031(2) 0.031(2) 0.0240(19) 0.0009(15) -0.0065(16) 0.0012(16)
C13 0.034(2) 0.027(2) 0.027(2) -0.0011(15) -0.0020(16) 0.0052(17)
C14 0.0264(19) 0.029(2) 0.0238(19) 0.0012(15) -0.0037(15) -0.0009(16)
C15 0.0244(18) 0.034(2) 0.027(2) 0.0020(16) -0.0004(15) 0.0021(16)

loop_
_atom_type_symbol
_atom_type_description
_atom_type_scat_dispersion_real
_atom_type_scat_dispersion_imag
_atom_type_scat_source
C C 0.0033 0.0016 'International Tables Vol C Tables 4.2.6.8 and 6.1.1.4'
H H 0.0000 0.0000 'International Tables Vol C Tables 4.2.6.8 and 6.1.1.4'
N N 0.0061 0.0033 'International Tables Vol C Tables 4.2.6.8 and 6.1.1.4'
O O 0.0106 0.0060 'International Tables Vol C Tables 4.2.6.8 and 6.1.1.4'
Zn Zn 0.2839 1.4301 'International Tables Vol C Tables 4.2.6.8 and 6.1.1.4'

loop_
_geom_angle_atom_site_label_1
_geom_angle_atom_site_label_2
_geom_angle_atom_site_label_3
_geom_angle
_geom_angle_site_symmetry_1
_geom_angle_site_symmetry_3
O3 Zn1 O1 107.88(12) 4_666 .
O3 Zn1 N3 111.61(13) 4_666 .
O1 Zn1 N3 117.09(13) . .
O3 Zn1 N6 97.47(13) 4_666 2_546
O1 Zn1 N6 110.01(13) . 2_546
N3 Zn1 N6 110.99(13) . 2_546
C13 O1 Zn1 106.7(2) . .
C14 O3 Zn1 115.7(2) . 4_565
C15 O6 H1W 113(3) . .
H2W O7 H3W 103(5) . .
C4 N1 N2 110.4(3) . .
C4 N1 C1 128.8(4) . .
N2 N1 C1 120.4(4) . .
C3 N2 N1 102.3(4) . .
C4 N3 C3 103.1(3) . .
C4 N3 Zn1 127.5(3) . .
C3 N3 Zn1 129.0(3) . .
C6 N4 N5 109.8(3) . .
C6 N4 C2 126.9(4) . .
N5 N4 C2 122.7(4) . .
C5 N5 N4 102.8(3) . .
C6 N6 C5 103.7(3) . .
C6 N6 Zn1 127.7(3) . 2_556
C5 N6 Zn1 126.8(3) . 2_556
N1 C1 C2 106.9(4) . .
N1 C1 H1A 110.3 . .
C2 C1 H1A 110.3 . .
N1 C1 H1B 110.3 . .
C2 C1 H1B 110.3 . .
H1A C1 H1B 108.6 . .
N4 C2 C1 110.9(4) . .
N4 C2 H2A 109.5 . .
C1 C2 H2A 109.5 . .
N4 C2 H2B 109.5 . .
C1 C2 H2B 109.5 . .
H2A C2 H2B 108.1 . .
N2 C3 N3 114.8(4) . .
N2 C3 H3A 122.6 . .
N3 C3 H3A 122.6 . .
N3 C4 N1 109.4(4) . .
N3 C4 H4A 125.3 . .
N1 C4 H4A 125.3 . .
N5 C5 N6 113.7(4) . .
N5 C5 H5A 123.2 . .
N6 C5 H5A 123.2 . .
N4 C6 N6 109.9(4) . .
N4 C6 H6A 125.0 . .
N6 C6 H6A 125.0 . .
C12 C7 C8 119.2(4) . .
C12 C7 C13 120.3(3) . .
C8 C7 C13 120.5(3) . .
C9 C8 C7 120.7(3) . .
C9 C8 H8A 119.7 . .
C7 C8 H8A 119.7 . .
C10 C9 C8 119.5(3) . .
C10 C9 C14 120.2(3) . .
C8 C9 C14 120.3(3) . .
C9 C10 C11 120.3(4) . .
C9 C10 H10A 119.8 . .
C11 C10 H10A 119.8 . .
C10 C11 C12 120.0(4) . .
C10 C11 C15 120.2(3) . .
C12 C11 C15 119.8(3) . .
C7 C12 C11 120.2(4) . .
C7 C12 H12A 119.9 . .
C11 C12 H12A 119.9 . .
O2 C13 O1 123.3(4) . .
O2 C13 C7 119.8(4) . .
O1 C13 C7 116.8(3) . .
O4 C14 O3 124.4(4) . .
O4 C14 C9 119.7(3) . .
O3 C14 C9 115.9(3) . .
O5 C15 O6 123.8(4) . .
O5 C15 C11 120.0(3) . .
O6 C15 C11 116.1(3) . .

loop_
_geom_bond_atom_site_label_1
_geom_bond_atom_site_label_2
_geom_bond_distance
_geom_bond_site_symmetry_2
Zn1 O3 1.963(3) 4_666
Zn1 O1 1.974(3) .
Zn1 N3 2.004(3) .
Zn1 N6 2.029(3) 2_546
O1 C13 1.276(5) .
O2 C13 1.239(5) .
O3 C14 1.277(5) .
O3 Zn1 1.963(3) 4_565
O4 C14 1.229(5) .
O5 C15 1.243(5) .
O6 C15 1.292(5) .
O6 H1W 0.894(19) .
O7 H2W 0.908(19) .
O7 H3W 0.900(19) .
N1 C4 1.334(6) .
N1 N2 1.349(5) .
N1 C1 1.466(6) .
N2 C3 1.308(5) .
N3 C4 1.319(5) .
N3 C3 1.355(5) .
N4 C6 1.321(6) .
N4 N5 1.375(5) .
N4 C2 1.486(6) .
N5 C5 1.309(6) .
N6 C6 1.323(5) .
N6 C5 1.365(5) .
N6 Zn1 2.028(3) 2_556
C1 C2 1.490(7) .
C1 H1A 0.9800 .
C1 H1B 0.9800 .
C2 H2A 0.9800 .
C2 H2B 0.9800 .
C3 H3A 0.9400 .
C4 H4A 0.9400 .
C5 H5A 0.9400 .
C6 H6A 0.9400 .
C7 C12 1.386(6) .
C7 C8 1.396(5) .
C7 C13 1.507(5) .
C8 C9 1.395(5) .
C8 H8A 0.9400 .
C9 C10 1.380(5) .
C9 C14 1.510(5) .
C10 C11 1.391(5) .
C10 H10A 0.9400 .
C11 C12 1.395(6) .
C11 C15 1.484(5) .
C12 H12A 0.9400 .

loop_
_geom_hbond_atom_site_label_D
_geom_hbond_atom_site_label_H
_geom_hbond_atom_site_label_A
_geom_hbond_distance_DH
_geom_hbond_distance_HA
_geom_hbond_distance_DA
_geom_hbond_angle_DHA
_geom_hbond_site_symmetry_A
O6 H1W O5 0.894(19) 1.73(2) 2.624(4) 175(4) 3_856
O7 H2W O8 0.908(19) 2.06(4) 2.818(8) 140(4) 1_655
O7 H3W O9 0.900(19) 1.88(3) 2.749(8) 162(5) 1_655

loop_
_geom_torsion_atom_site_label_1
_geom_torsion_atom_site_label_2
_geom_torsion_atom_site_label_3
_geom_torsion_atom_site_label_4
_geom_torsion
_geom_torsion_site_symmetry_1
O3 Zn1 O1 C13 168.2(3) 4_666
N3 Zn1 O1 C13 -65.0(3) .
N6 Zn1 O1 C13 62.9(3) 2_546
C4 N1 N2 C3 2.7(5) .
C1 N1 N2 C3 176.0(4) .
O3 Zn1 N3 C4 -159.1(4) 4_666
O1 Zn1 N3 C4 75.9(4) .
N6 Zn1 N3 C4 -51.5(4) 2_546
O3 Zn1 N3 C3 12.3(4) 4_666
O1 Zn1 N3 C3 -112.8(4) .
N6 Zn1 N3 C3 119.8(4) 2_546
C6 N4 N5 C5 -0.5(5) .
C2 N4 N5 C5 171.3(4) .
C4 N1 C1 C2 95.9(6) .
N2 N1 C1 C2 -75.9(6) .
C6 N4 C2 C1 -144.1(5) .
N5 N4 C2 C1 45.5(6) .
N1 C1 C2 N4 179.1(4) .
N1 N2 C3 N3 -2.0(5) .
C4 N3 C3 N2 0.6(5) .
Zn1 N3 C3 N2 -172.4(3) .
C3 N3 C4 N1 1.2(5) .
Zn1 N3 C4 N1 174.3(3) .
N2 N1 C4 N3 -2.6(6) .
C1 N1 C4 N3 -175.1(4) .
N4 N5 C5 N6 0.5(5) .
C6 N6 C5 N5 -0.3(5) .
Zn1 N6 C5 N5 -166.1(3) 2_556
N5 N4 C6 N6 0.4(5) .
C2 N4 C6 N6 -171.0(4) .
C5 N6 C6 N4 -0.1(5) .
Zn1 N6 C6 N4 165.6(3) 2_556
C12 C7 C8 C9 0.2(6) .
C13 C7 C8 C9 -178.8(4) .
C7 C8 C9 C10 2.1(6) .
C7 C8 C9 C14 -177.7(4) .
C8 C9 C10 C11 -2.8(6) .
C14 C9 C10 C11 177.0(4) .
C9 C10 C11 C12 1.2(6) .
C9 C10 C11 C15 -179.5(4) .
C8 C7 C12 C11 -1.8(6) .
C13 C7 C12 C11 177.1(4) .
C10 C11 C12 C7 1.2(6) .
C15 C11 C12 C7 -178.1(4) .
Zn1 O1 C13 O2 4.7(5) .
Zn1 O1 C13 C7 -174.7(3) .
C12 C7 C13 O2 -173.4(4) .
C8 C7 C13 O2 5.5(6) .
C12 C7 C13 O1 6.0(6) .
C8 C7 C13 O1 -175.0(4) .
Zn1 O3 C14 O4 0.2(5) 4_565
Zn1 O3 C14 C9 179.7(3) 4_565
C10 C9 C14 O4 1.3(6) .
C8 C9 C14 O4 -178.8(4) .
C10 C9 C14 O3 -178.2(4) .
C8 C9 C14 O3 1.6(5) .
C10 C11 C15 O5 -2.0(6) .
C12 C11 C15 O5 177.3(4) .
C10 C11 C15 O6 179.7(4) .
C12 C11 C15 O6 -1.0(6) .
